data_7710006
loop_
_publ_author_name
'Wu, Cong'
'Gao, Kaige'
'Yao, Zi-Shuo'
'Tao, Jun'

_publ_section_title
;
 A series of dynamic single crystals of [MII(en)3]SO4 (M = Ni , Mn, Cd)
 shows tunable dielectric property and anisotropic thermal expansion
;
_journal_name_full 'Dalton Transactions'
_journal_paper_doi 10.1039/D2DT00506A
_journal_year 2022
_chemical_formula_moiety 'C6 H24 N6 Ni1, O4 S1'
_chemical_formula_sum 'C6 H24 N6 Ni O4 S'
_chemical_formula_weight 335.08
_space_group_crystal_system trigonal
_space_group_IT_number 147
_space_group_name_Hall '-P 3'
_space_group_name_H-M_alt 'P -3'
_atom_sites_solution_hydrogens geom
_atom_sites_solution_primary dual
_audit_creation_date 2022-02-15
_audit_creation_method
;
Olex2 1.3
(compiled 2020.07.31 svn.rc2a77460 for OlexSys, GUI svn.r6145)
;
_audit_update_record
;
2022-02-15 deposited with the CCDC.	2022-04-04 downloaded from the CCDC.
;
_cell_angle_alpha 90
_cell_angle_beta 90
_cell_angle_gamma 120
_cell_formula_units_Z 2
_cell_length_a 8.8526(4)
_cell_length_b 8.8526(4)
_cell_length_c 9.6749(4)
_cell_measurement_reflns_used 2452
_cell_measurement_temperature 140.00(10)
_cell_measurement_theta_max 29.7690
_cell_measurement_theta_min 4.6050
_cell_volume 656.63(5)
_computing_cell_refinement 'CrysAlisPro 1.171.39.29d (Rigaku OD, 2017)'
_computing_data_collection 'CrysAlisPro 1.171.39.29d (Rigaku OD, 2017)'
_computing_data_reduction 'CrysAlisPro 1.171.39.29d (Rigaku OD, 2017)'
_computing_molecular_graphics 'Olex2 1.3 (Dolomanov et al., 2009)'
_computing_publication_material 'Olex2 1.3 (Dolomanov et al., 2009)'
_computing_structure_refinement 'SHELXL 2016/6 (Sheldrick, 2015)'
_computing_structure_solution 'SHELXT 2014/5 (Sheldrick, 2014)'
_diffrn_ambient_environment N~2~
_diffrn_ambient_temperature 140.00(10)
_diffrn_detector 'CCD plate'
_diffrn_measured_fraction_theta_full 0.995
_diffrn_measured_fraction_theta_max 0.896
_diffrn_measurement_details
;
List of Runs (angles in degrees, time in seconds):

  # Type    Start    End  Width  t~exp~   \w     \q     \k     \f   Frames
#--------------------------------------------------------------------------
  1  \w    -79.00 -39.00   0.50    1.00    --    0.10 -63.00  52.00   80
  2  \w    -63.00  -1.00   0.50    1.00    --    0.10 -82.00 150.00  124
  3  \w     -9.00  16.00   0.50    1.00    --    0.10 -82.00   0.00   50
;
_diffrn_measurement_device 'four-circle diffractometer'
_diffrn_measurement_device_type 'XtaLAB AFC12 (RINC): Kappa single'
_diffrn_measurement_method '\w scans'
_diffrn_orient_matrix_type 'CrysAlisPro convention (1999,Acta A55,543-557)'
_diffrn_orient_matrix_UB_11 -0.0858847000
_diffrn_orient_matrix_UB_12 -0.0348713000
_diffrn_orient_matrix_UB_13 -0.0262593000
_diffrn_orient_matrix_UB_21 0.0328269000
_diffrn_orient_matrix_UB_22 0.0586268000
_diffrn_orient_matrix_UB_23 -0.0566110000
_diffrn_orient_matrix_UB_31 0.0102594000
_diffrn_orient_matrix_UB_32 -0.0624887000
_diffrn_orient_matrix_UB_33 -0.0384872000
_diffrn_radiation_monochromator graphite
_diffrn_radiation_probe x-ray
_diffrn_radiation_type 'Mo K\a'
_diffrn_radiation_wavelength 0.71073
_diffrn_reflns_av_R_equivalents 0.0399
_diffrn_reflns_av_unetI/netI 0.0400
_diffrn_reflns_Laue_measured_fraction_full 0.995
_diffrn_reflns_Laue_measured_fraction_max 0.896
_diffrn_reflns_limit_h_max 10
_diffrn_reflns_limit_h_min -12
_diffrn_reflns_limit_k_max 11
_diffrn_reflns_limit_k_min -10
_diffrn_reflns_limit_l_max 13
_diffrn_reflns_limit_l_min -12
_diffrn_reflns_number 3355
_diffrn_reflns_point_group_measured_fraction_full 0.995
_diffrn_reflns_point_group_measured_fraction_max 0.896
_diffrn_reflns_theta_full 25.242
_diffrn_reflns_theta_max 29.737
_diffrn_reflns_theta_min 4.213
_diffrn_source 'fine-focus sealed X-ray tube'
_diffrn_source_type 'Enhance (Mo) X-ray Source'
_exptl_absorpt_coefficient_mu 1.655
_exptl_absorpt_correction_T_max 1.00000
_exptl_absorpt_correction_T_min 0.81267
_exptl_absorpt_correction_type multi-scan
_exptl_absorpt_process_details
;
CrysAlisPro 1.171.39.29d (Rigaku Oxford Diffraction, 2017)
Empirical absorption correction using spherical harmonics,
 implemented in SCALE3 ABSPACK scaling algorithm.
;
_exptl_crystal_colour 'clear light violet'
_exptl_crystal_colour_lustre clear
_exptl_crystal_colour_modifier light
_exptl_crystal_colour_primary violet
_exptl_crystal_density_diffrn 1.695
_exptl_crystal_description hexagonal
_exptl_crystal_F_000 356
_exptl_crystal_size_max 0.4
_exptl_crystal_size_mid 0.3
_exptl_crystal_size_min 0.3
_refine_diff_density_max 0.738
_refine_diff_density_min -0.708
_refine_diff_density_rms 0.101
_refine_ls_extinction_method none
_refine_ls_goodness_of_fit_ref 1.124
_refine_ls_hydrogen_treatment constr
_refine_ls_matrix_type full
_refine_ls_number_parameters 56
_refine_ls_number_reflns 1095
_refine_ls_number_restraints 9
_refine_ls_restrained_S_all 1.125
_refine_ls_R_factor_all 0.0377
_refine_ls_R_factor_gt 0.0376
_refine_ls_shift/su_max 0.000
_refine_ls_shift/su_mean 0.000
_refine_ls_structure_factor_coef Fsqd
_refine_ls_weighting_details 'w=1/[\s^2^(Fo^2^)+(0.0348P)^2^+1.4366P] where P=(Fo^2^+2Fc^2^)/3'
_refine_ls_weighting_scheme calc
_refine_ls_wR_factor_gt 0.0991
_refine_ls_wR_factor_ref 0.0992
_reflns_Friedel_coverage 0.000
_reflns_number_gt 1088
_reflns_number_total 1095
_reflns_threshold_expression 'I > 2\s(I)'
_cod_data_source_file d2dt00506a2.cif
_cod_data_source_block p
_cod_original_cell_volume 656.63(7)
_cod_database_code 7710006
_shelx_shelxl_version_number 2016/6
_shelx_space_group_comment
;
The symmetry employed for this shelxl refinement is uniquely defined
by the following loop, which should always be used as a source of
symmetry information in preference to the above space-group names.
They are only intended as comments.
;
_shelx_estimated_absorpt_t_max 0.637
_shelx_estimated_absorpt_t_min 0.557
_reflns_odcompleteness_completeness 99.56
_reflns_odcompleteness_iscentric 1
_reflns_odcompleteness_theta 26.32
_olex2_refinement_description
;
1. Twinned data refinement
 Scales: 0.699(3)
 0.301(3)
2. Fixed Uiso
 At 1.2 times of:
  All C(H,H) groups, All N(H,H) groups
3. Uiso/Uaniso restraints and constraints
O1 \\sim O2: within 2A with sigma of 0.01 and sigma for terminal atoms of 0.02
within 2A
4. Rigid body (RIGU) restrains
 O2, O1
 with sigma for 1-2 distances of 0.001 and sigma for 1-3 distances of 0.002
 S1, O1, O2
 with sigma for 1-2 distances of 0.001 and sigma for 1-3 distances of 0.002
5.a Secondary CH2 refined with riding coordinates:
 N2(H2A,H2B), N1(H1A,H1B), C2(H2C,H2D), C1(H1C,H1D)
;
_olex2_submission_special_instructions 'No special instructions were received'
_oxdiff_exptl_absorpt_empirical_details
;
Empirical correction (ABSPACK) includes:
- Absorption correction using spherical harmonics
- Frame scaling
;
_oxdiff_exptl_absorpt_empirical_full_max 1.323
_oxdiff_exptl_absorpt_empirical_full_min 0.869

loop_
_space_group_symop_operation_xyz
'x, y, z'
'-y, x-y, z'
'-x+y, -x, z'
'-x, -y, -z'
'y, -x+y, -z'
'x-y, x, -z'

loop_
_atom_site_label
_atom_site_type_symbol
_atom_site_fract_x
_atom_site_fract_y
_atom_site_fract_z
_atom_site_U_iso_or_equiv
_atom_site_adp_type
_atom_site_occupancy
_atom_site_site_symmetry_order
_atom_site_calc_flag
_atom_site_refinement_flags_posn
_atom_site_refinement_flags_adp
_atom_site_refinement_flags_occupancy
_atom_site_disorder_assembly
_atom_site_disorder_group
Ni1 Ni 0.666667 0.333333 0.23732(9) 0.00812(18) Uani 1 3 d S T P . .
N2 N 0.8671(4) 0.5383(4) 0.1190(3) 0.0141(6) Uani 1 1 d . . . . .
H2A H 0.967522 0.539693 0.130699 0.017 Uiso 1 1 calc R U . . .
H2B H 0.839869 0.522697 0.029606 0.017 Uiso 1 1 calc R U . . .
N1 N 0.6975(4) 0.5462(4) 0.3607(3) 0.0163(6) Uani 1 1 d . . . . .
H1A H 0.610947 0.567546 0.344407 0.020 Uiso 1 1 calc R U . . .
H1B H 0.696069 0.521337 0.449997 0.020 Uiso 1 1 calc R U . . .
O1 O 0.6853(4) 0.1866(4) 0.8088(3) 0.0309(7) Uani 1 1 d . . . . .
C2 C 0.8835(5) 0.7045(4) 0.1673(4) 0.0165(7) Uani 1 1 d . . . . .
H2C H 0.792975 0.720917 0.125764 0.020 Uiso 1 1 calc R U . . .
H2D H 0.995838 0.801350 0.140051 0.020 Uiso 1 1 calc R U . . .
C1 C 0.8664(5) 0.6994(5) 0.3236(4) 0.0175(7) Uani 1 1 d . . . . .
H1C H 0.961179 0.690626 0.365681 0.021 Uiso 1 1 calc R U . . .
H1D H 0.871404 0.805294 0.356600 0.021 Uiso 1 1 calc R U . . .
O2 O 0.666667 0.333333 0.6059(5) 0.0466(16) Uani 1 3 d S T P . .
S1 S 0.666667 0.333333 0.75472(15) 0.0105(3) Uani 1 3 d S T P . .

loop_
_atom_site_aniso_label
_atom_site_aniso_U_11
_atom_site_aniso_U_22
_atom_site_aniso_U_33
_atom_site_aniso_U_23
_atom_site_aniso_U_13
_atom_site_aniso_U_12
Ni1 0.0083(2) 0.0083(2) 0.0077(3) 0.000 0.000 0.00416(10)
N2 0.0140(14) 0.0134(14) 0.0141(12) 0.0019(11) 0.0022(10) 0.0063(11)
N1 0.0184(16) 0.0167(14) 0.0141(13) -0.0016(11) -0.0004(11) 0.0091(13)
O1 0.0337(17) 0.0232(14) 0.0421(16) 0.0067(12) -0.0004(14) 0.0191(13)
C2 0.0152(15) 0.0108(16) 0.0209(16) 0.0022(12) 0.0002(13) 0.0046(13)
C1 0.0186(17) 0.0127(17) 0.0195(15) -0.0051(12) -0.0040(13) 0.0066(14)
O2 0.063(2) 0.063(2) 0.0146(14) 0.000 0.000 0.0313(12)
S1 0.0092(3) 0.0092(3) 0.0131(7) 0.000 0.000 0.00461(17)

loop_
_atom_type_symbol
_atom_type_description
_atom_type_scat_dispersion_real
_atom_type_scat_dispersion_imag
_atom_type_scat_source
C C 0.0033 0.0016 'International Tables Vol C Tables 4.2.6.8 and 6.1.1.4'
H H 0.0000 0.0000 'International Tables Vol C Tables 4.2.6.8 and 6.1.1.4'
N N 0.0061 0.0033 'International Tables Vol C Tables 4.2.6.8 and 6.1.1.4'
Ni Ni 0.3393 1.1124 'International Tables Vol C Tables 4.2.6.8 and 6.1.1.4'
O O 0.0106 0.0060 'International Tables Vol C Tables 4.2.6.8 and 6.1.1.4'
S S 0.1246 0.1234 'International Tables Vol C Tables 4.2.6.8 and 6.1.1.4'

loop_
_geom_angle_atom_site_label_1
_geom_angle_atom_site_label_2
_geom_angle_atom_site_label_3
_geom_angle
_geom_angle_site_symmetry_1
_geom_angle_site_symmetry_3
_geom_angle_publ_flag
N2 Ni1 N2 93.80(11) 3_665 . ?
N2 Ni1 N2 93.80(11) 3_665 2_655 ?
N2 Ni1 N2 93.80(11) . 2_655 ?
N2 Ni1 N1 92.80(11) 3_665 2_655 ?
N2 Ni1 N1 82.18(11) . . ?
N2 Ni1 N1 82.18(11) 2_655 2_655 ?
N2 Ni1 N1 172.49(11) . 2_655 ?
N2 Ni1 N1 82.18(11) 3_665 3_665 ?
N2 Ni1 N1 172.49(11) 3_665 . ?
N2 Ni1 N1 92.80(11) . 3_665 ?
N2 Ni1 N1 172.49(11) 2_655 3_665 ?
N2 Ni1 N1 92.80(11) 2_655 . ?
N1 Ni1 N1 91.65(12) 3_665 . ?
N1 Ni1 N1 91.65(12) 3_665 2_655 ?
N1 Ni1 N1 91.65(12) 2_655 . ?
Ni1 N2 H2A 110.2 . . ?
Ni1 N2 H2B 110.2 . . ?
H2A N2 H2B 108.5 . . ?
C2 N2 Ni1 107.6(2) . . ?
C2 N2 H2A 110.2 . . ?
C2 N2 H2B 110.2 . . ?
Ni1 N1 H1A 110.2 . . ?
Ni1 N1 H1B 110.2 . . ?
H1A N1 H1B 108.5 . . ?
C1 N1 Ni1 107.4(2) . . ?
C1 N1 H1A 110.2 . . ?
C1 N1 H1B 110.2 . . ?
N2 C2 H2C 109.9 . . ?
N2 C2 H2D 109.9 . . ?
N2 C2 C1 109.0(3) . . ?
H2C C2 H2D 108.3 . . ?
C1 C2 H2C 109.9 . . ?
C1 C2 H2D 109.9 . . ?
N1 C1 C2 108.0(3) . . ?
N1 C1 H1C 110.1 . . ?
N1 C1 H1D 110.1 . . ?
C2 C1 H1C 110.1 . . ?
C2 C1 H1D 110.1 . . ?
H1C C1 H1D 108.4 . . ?
O1 S1 O1 108.28(14) . 3_665 ?
O1 S1 O1 108.29(14) . 2_655 ?
O1 S1 O1 108.28(14) 2_655 3_665 ?
O2 S1 O1 110.63(13) . 3_665 ?
O2 S1 O1 110.63(13) . . ?
O2 S1 O1 110.63(13) . 2_655 ?

loop_
_geom_bond_atom_site_label_1
_geom_bond_atom_site_label_2
_geom_bond_distance
_geom_bond_site_symmetry_2
_geom_bond_publ_flag
Ni1 N2 2.128(3) 3_665 ?
Ni1 N2 2.128(3) . ?
Ni1 N2 2.128(3) 2_655 ?
Ni1 N1 2.130(3) 3_665 ?
Ni1 N1 2.130(3) 2_655 ?
Ni1 N1 2.130(3) . ?
N2 H2A 0.8900 . ?
N2 H2B 0.8900 . ?
N2 C2 1.481(5) . ?
N1 H1A 0.8900 . ?
N1 H1B 0.8900 . ?
N1 C1 1.476(4) . ?
O1 S1 1.485(3) . ?
C2 H2C 0.9700 . ?
C2 H2D 0.9700 . ?
C2 C1 1.518(5) . ?
C1 H1C 0.9700 . ?
C1 H1D 0.9700 . ?
O2 S1 1.440(5) . ?

loop_
_geom_torsion_atom_site_label_1
_geom_torsion_atom_site_label_2
_geom_torsion_atom_site_label_3
_geom_torsion_atom_site_label_4
_geom_torsion
_geom_torsion_site_symmetry_1
_geom_torsion_site_symmetry_2
_geom_torsion_site_symmetry_3
_geom_torsion_site_symmetry_4
_geom_torsion_publ_flag
Ni1 N2 C2 C1 40.2(3) . . . . ?
Ni1 N1 C1 C2 43.5(3) . . . . ?
N2 C2 C1 N1 -57.1(4) . . . . ?

loop_
_twin_individual_id
_twin_individual_mass_fraction_refined
1 0.699(3)
2 0.301(3)
